data_1563789
loop_
_publ_author_name
'Gao, Hui'
'Liu, Min-Min'
'Zhai, Quan-Guo'
'Wei, Xing-Xing'
'Yang, Jin-Xiang'
'Zhang, Xian-Ming'

_publ_section_title
;
 Continuous regulation of the architectures of cupric tetrazolate
 coordination polymers via the pH and temperature
;
_journal_name_full 'Journal of Solid State Chemistry'
_journal_page_first 244
_journal_page_last 250
_journal_paper_doi 10.1016/j.jssc.2019.05.014
_journal_volume 276
_journal_year 2019
_chemical_formula_sum 'C9 H6 Cl Cu5 N36'
_chemical_formula_weight 971.65
_space_group_IT_number 194
_space_group_name_Hall '-P 6c 2c'
_space_group_name_H-M_alt 'P 63/m m c'
_symmetry_cell_setting hexagonal
_symmetry_space_group_name_H-M 'P 63/m m c'
_atom_sites_solution_hydrogens geom
_atom_sites_solution_primary direct
_atom_sites_solution_secondary difmap
_cell_angle_alpha 90.00
_cell_angle_beta 90.00
_cell_angle_gamma 120.00
_cell_formula_units_Z 2
_cell_length_a 12.3657(19)
_cell_length_b 12.3657(19)
_cell_length_c 12.590(4)
_cell_measurement_reflns_used 413
_cell_measurement_temperature 298(2)
_cell_measurement_theta_max 16.395
_cell_measurement_theta_min 2.497
_cell_volume 1667.2(6)
_computing_structure_refinement 'SHELXL-97 (Sheldrick, 1997)'
_computing_structure_solution 'SHELXS-97 (Sheldrick, 1990)'
_diffrn_ambient_temperature 298(2)
_diffrn_measured_fraction_theta_full 1.000
_diffrn_measured_fraction_theta_max 1.000
_diffrn_measurement_device_type 'CCD area detector'
_diffrn_measurement_method 'phi and omega scans'
_diffrn_radiation_monochromator graphite
_diffrn_radiation_source 'fine-focus sealed tube'
_diffrn_radiation_type MoK\a
_diffrn_radiation_wavelength 0.71073
_diffrn_reflns_av_R_equivalents 0.1355
_diffrn_reflns_av_sigmaI/netI 0.0531
_diffrn_reflns_limit_h_max 15
_diffrn_reflns_limit_h_min -12
_diffrn_reflns_limit_k_max 15
_diffrn_reflns_limit_k_min -15
_diffrn_reflns_limit_l_max 14
_diffrn_reflns_limit_l_min -15
_diffrn_reflns_number 9045
_diffrn_reflns_theta_full 25.99
_diffrn_reflns_theta_max 25.99
_diffrn_reflns_theta_min 1.90
_exptl_absorpt_coefficient_mu 3.286
_exptl_crystal_colour blue
_exptl_crystal_density_diffrn 1.935
_exptl_crystal_density_method 'not measured'
_exptl_crystal_description block
_exptl_crystal_F_000 948
_refine_diff_density_max 0.471
_refine_diff_density_min -0.520
_refine_diff_density_rms 0.122
_refine_ls_extinction_method none
_refine_ls_goodness_of_fit_ref 1.223
_refine_ls_hydrogen_treatment mixed
_refine_ls_matrix_type full
_refine_ls_number_parameters 50
_refine_ls_number_reflns 661
_refine_ls_number_restraints 0
_refine_ls_restrained_S_all 1.223
_refine_ls_R_factor_all 0.1098
_refine_ls_R_factor_gt 0.0744
_refine_ls_shift/su_max 0.005
_refine_ls_shift/su_mean 0.001
_refine_ls_structure_factor_coef Fsqd
_refine_ls_weighting_details 'calc w=1/[\s^2^(Fo^2^)+(0.0718P)^2^+2.3854P] where P=(Fo^2^+2Fc^2^)/3'
_refine_ls_weighting_scheme calc
_refine_ls_wR_factor_gt 0.1595
_refine_ls_wR_factor_ref 0.1751
_reflns_number_gt 516
_reflns_number_total 661
_reflns_threshold_expression >2sigma(I)
_cod_data_source_file JSSC-2019-276-234.cif
_cod_data_source_block 2
_cod_original_cell_volume 1667.3(6)
_cod_original_sg_symbol_H-M P6(3)/mmc
_cod_database_code 1563789

loop_
_symmetry_equiv_pos_as_xyz
'x, y, z'
'-y, x-y, z'
'-x+y, -x, z'
'-x, -y, z+1/2'
'y, -x+y, z+1/2'
'x-y, x, z+1/2'
'y, x, -z'
'x-y, -y, -z'
'-x, -x+y, -z'
'-y, -x, -z+1/2'
'-x+y, y, -z+1/2'
'x, x-y, -z+1/2'
'-x, -y, -z'
'y, -x+y, -z'
'x-y, x, -z'
'x, y, -z-1/2'
'-y, x-y, -z-1/2'
'-x+y, -x, -z-1/2'
'-y, -x, z'
'-x+y, y, z'
'x, x-y, z'
'y, x, z-1/2'
'x-y, -y, z-1/2'
'-x, -x+y, z-1/2'

loop_
_atom_site_label
_atom_site_type_symbol
_atom_site_fract_x
_atom_site_fract_y
_atom_site_fract_z
_atom_site_U_iso_or_equiv
_atom_site_adp_type
_atom_site_occupancy
_atom_site_symmetry_multiplicity
_atom_site_calc_flag
_atom_site_refinement_flags
_atom_site_disorder_assembly
_atom_site_disorder_group
Cu1 Cu 0.6667 0.3333 0.40085(16) 0.0294(6) Uani 1 6 d S . .
Cu2 Cu 0.5000 0.5000 0.5000 0.0372(6) Uani 1 4 d S . .
Cl1 Cl 0.6667 0.3333 0.7500 0.068(3) Uani 1 12 d S . .
N1 N 0.5268(6) 0.0536(11) 0.3352(8) 0.045(3) Uani 1 2 d S . .
N2 N 0.5877(5) 0.1754(9) 0.3014(7) 0.041(2) Uani 1 2 d S . .
N3 N 0.4465(6) 0.3112(6) 0.5319(5) 0.0420(18) Uani 1 1 d . . .
N4 N 0.5036(8) 0.2518(4) 0.4963(6) 0.039(2) Uani 1 2 d S . .
C1 C 0.4929(11) -0.014(2) 0.2500 0.061(6) Uani 1 4 d S . .
H1A H 0.4495 -0.1010 0.2500 0.073 Uiso 1 4 calc SR . .
C2 C 0.3517(7) 0.2289(8) 0.5927(6) 0.053(2) Uani 0.50 1 d P . .
N5 N 0.3517(7) 0.2289(8) 0.5927(6) 0.053(2) Uani 0.50 1 d P . .

loop_
_atom_site_aniso_label
_atom_site_aniso_U_11
_atom_site_aniso_U_22
_atom_site_aniso_U_33
_atom_site_aniso_U_23
_atom_site_aniso_U_13
_atom_site_aniso_U_12
Cu1 0.0357(9) 0.0357(9) 0.0168(10) 0.000 0.000 0.0178(4)
Cu2 0.0377(9) 0.0377(9) 0.0274(10) -0.0085(4) 0.0085(4) 0.0123(10)
Cl1 0.082(4) 0.082(4) 0.039(4) 0.000 0.000 0.041(2)
N1 0.039(4) 0.068(7) 0.038(5) 0.006(6) 0.003(3) 0.034(4)
N2 0.034(4) 0.063(7) 0.037(5) 0.003(5) 0.002(2) 0.031(3)
N3 0.031(4) 0.053(5) 0.032(3) -0.004(3) 0.007(3) 0.013(4)
N4 0.033(5) 0.054(5) 0.022(4) 0.001(2) 0.001(4) 0.016(3)
C1 0.065(10) 0.068(15) 0.051(12) 0.000 0.000 0.034(7)
C2 0.034(4) 0.074(6) 0.043(4) 0.005(4) 0.012(4) 0.021(4)
N5 0.034(4) 0.074(6) 0.043(4) 0.005(4) 0.012(4) 0.021(4)

loop_
_atom_type_symbol
_atom_type_description
_atom_type_scat_dispersion_real
_atom_type_scat_dispersion_imag
_atom_type_scat_source
C C 0.0033 0.0016 'International Tables Vol C Tables 4.2.6.8 and 6.1.1.4'
H H 0.0000 0.0000 'International Tables Vol C Tables 4.2.6.8 and 6.1.1.4'
N N 0.0061 0.0033 'International Tables Vol C Tables 4.2.6.8 and 6.1.1.4'
Cl Cl 0.1484 0.1585 'International Tables Vol C Tables 4.2.6.8 and 6.1.1.4'
Cu Cu 0.3201 1.2651 'International Tables Vol C Tables 4.2.6.8 and 6.1.1.4'

loop_
_geom_angle_atom_site_label_1
_geom_angle_atom_site_label_2
_geom_angle_atom_site_label_3
_geom_angle
_geom_angle_site_symmetry_1
_geom_angle_site_symmetry_3
N2 Cu1 N2 88.2(4) . 2_655
N2 Cu1 N2 88.2(4) . 3_665
N2 Cu1 N2 88.2(4) 2_655 3_665
N2 Cu1 N4 90.4(2) . 2_655
N2 Cu1 N4 90.4(2) 2_655 2_655
N2 Cu1 N4 178.0(4) 3_665 2_655
N2 Cu1 N4 178.0(3) . 3_665
N2 Cu1 N4 90.4(2) 2_655 3_665
N2 Cu1 N4 90.4(2) 3_665 3_665
N4 Cu1 N4 91.0(3) 2_655 3_665
N2 Cu1 N4 90.4(2) . .
N2 Cu1 N4 178.0(4) 2_655 .
N2 Cu1 N4 90.4(2) 3_665 .
N4 Cu1 N4 91.0(3) 2_655 .
N4 Cu1 N4 91.0(3) 3_665 .
N3 Cu2 N3 180.0 19_665 7_556
N3 Cu2 N3 90.2(4) 19_665 13_666
N3 Cu2 N3 89.8(4) 7_556 13_666
N3 Cu2 N3 89.8(4) 19_665 .
N3 Cu2 N3 90.2(4) 7_556 .
N3 Cu2 N3 180.000(1) 13_666 .
N3 Cu2 N1 90.0(3) 19_665 3_665
N3 Cu2 N1 90.0(3) 7_556 3_665
N3 Cu2 N1 90.0(3) 13_666 3_665
N3 Cu2 N1 90.0(3) . 3_665
N3 Cu2 N1 90.0(3) 19_665 15_556
N3 Cu2 N1 90.0(3) 7_556 15_556
N3 Cu2 N1 90.0(3) 13_666 15_556
N3 Cu2 N1 90.0(3) . 15_556
N1 Cu2 N1 180.000(1) 3_665 15_556
C1 N1 N2 106.0(12) . .
C1 N1 Cu2 130.4(11) . 2_655
N2 N1 Cu2 123.5(8) . 2_655
N2 N2 N1 108.1(6) 16_556 .
N2 N2 Cu1 126.5(2) 16_556 .
N1 N2 Cu1 125.4(7) . .
N4 N3 C2 106.1(7) . .
N4 N3 Cu2 125.9(5) . .
C2 N3 Cu2 128.0(6) . .
N3 N4 N3 110.2(9) . 21
N3 N4 Cu1 124.9(4) . .
N3 N4 Cu1 124.9(4) 21 .
N1 C1 N1 111.8(19) . 16_556
N5 C2 C2 0.0(6) 21 21
N5 C2 N3 108.8(5) 21 .
C2 C2 N3 108.8(5) 21 .

loop_
_geom_bond_atom_site_label_1
_geom_bond_atom_site_label_2
_geom_bond_distance
_geom_bond_site_symmetry_2
Cu1 N2 2.104(10) .
Cu1 N2 2.104(10) 2_655
Cu1 N2 2.104(10) 3_665
Cu1 N4 2.120(9) 2_655
Cu1 N4 2.120(9) 3_665
Cu1 N4 2.120(9) .
Cu2 N3 2.123(7) 19_665
Cu2 N3 2.123(7) 7_556
Cu2 N3 2.123(7) 13_666
Cu2 N3 2.123(7) .
Cu2 N1 2.153(10) 3_665
Cu2 N1 2.153(10) 15_556
N1 C1 1.295(15) .
N1 N2 1.372(14) .
N1 Cu2 2.153(10) 2_655
N2 N2 1.294(17) 16_556
N3 N4 1.325(8) .
N3 C2 1.342(9) .
N4 N3 1.325(8) 21
C1 N1 1.295(15) 16_556
C2 N5 1.311(17) 21
C2 C2 1.311(17) 21
